data_4135522
loop_
_publ_author_name
'Li, Jun'
'Daniliuc, Constantin G.'
'Kartha, Kalathil K.'
'Fern\'andez, Gustavo'
'Kehr, Gerald'
'Erker, Gerhard'

_publ_section_title
;
 Introducing the Dihydro-1,3-azaboroles: Convenient Entry by a
 Three-Component Reaction, Synthetic and Photophysical Application
;
_journal_name_full 'Journal of the American Chemical Society'
_journal_paper_doi 10.1021/jacs.0c12236
_journal_year 2021
_chemical_formula_sum 'C29 H30 B F9 N2 O2'
_chemical_formula_weight 620.36
_space_group_crystal_system triclinic
_space_group_IT_number 2
_space_group_name_Hall '-P 1'
_space_group_name_H-M_alt 'P -1'
_atom_sites_solution_hydrogens mixed
_audit_creation_method 'APEX3 v2016.1-0'
_cell_angle_alpha 92.0810(10)
_cell_angle_beta 94.3730(10)
_cell_angle_gamma 113.2720(10)
_cell_formula_units_Z 2
_cell_length_a 10.4043(3)
_cell_length_b 11.6812(3)
_cell_length_c 13.5156(3)
_cell_measurement_reflns_used 9890
_cell_measurement_temperature 100.(2)
_cell_measurement_theta_max 27.4592
_cell_measurement_theta_min 2.3450
_cell_volume 1500.61(7)
_computing_cell_refinement 'SAINT V8.37A (Bruker AXS Inc., 2015)'
_computing_data_collection
;

APEX3 v2016.1-0 (Bruker AXS Inc., 2016)
;
_computing_data_reduction 'SAINT V8.37A (Bruker AXS Inc., 2015)'
_computing_molecular_graphics 'XP (Sheldrick, 2014)'
_computing_publication_material 'SHELXL-2014/7 (Sheldrick, 2014)'
_computing_structure_refinement 'SHELXL-2014/7 (Sheldrick, 2014)'
_computing_structure_solution 'SHELXL-2014/7 (Sheldrick, 2014)'
_diffrn_ambient_temperature 100.(2)
_diffrn_detector_area_resol_mean 7.3910
_diffrn_measured_fraction_theta_full 0.993
_diffrn_measured_fraction_theta_max 0.993
_diffrn_measurement_device_type 'Bruker D8 Venture PHOTON 100 CMOS'
_diffrn_measurement_method 'omega and phi scans'
_diffrn_radiation_monochromator 'MX mirror'
_diffrn_radiation_type 'Mo K\a'
_diffrn_radiation_wavelength 0.71073
_diffrn_reflns_av_R_equivalents 0.0327
_diffrn_reflns_av_unetI/netI 0.0222
_diffrn_reflns_limit_h_max 13
_diffrn_reflns_limit_h_min -13
_diffrn_reflns_limit_k_max 15
_diffrn_reflns_limit_k_min -15
_diffrn_reflns_limit_l_max 17
_diffrn_reflns_limit_l_min -17
_diffrn_reflns_number 35028
_diffrn_reflns_theta_full 27.47
_diffrn_reflns_theta_max 27.47
_diffrn_reflns_theta_min 2.35
_diffrn_source 'Mo ImS'
_diffrn_source_type 'micro focus tube'
_exptl_absorpt_coefficient_mu 0.123
_exptl_absorpt_correction_T_max 0.99
_exptl_absorpt_correction_T_min 0.96
_exptl_absorpt_correction_type multi-scan
_exptl_absorpt_process_details
;
Bruker AXS (2014). SADABS, Version 2014/5, Bruker AXS Inc., Madison, Wisconsin,
USA.
;
_exptl_crystal_colour 'pale yellow'
_exptl_crystal_density_diffrn 1.373
_exptl_crystal_density_method 'not measured'
_exptl_crystal_description prism
_exptl_crystal_F_000 640
_exptl_crystal_size_max 0.226
_exptl_crystal_size_mid 0.105
_exptl_crystal_size_min 0.078
_refine_diff_density_max 0.385
_refine_diff_density_min -0.223
_refine_ls_extinction_method none
_refine_ls_goodness_of_fit_ref 1.032
_refine_ls_hydrogen_treatment mixed
_refine_ls_matrix_type full
_refine_ls_number_parameters 399
_refine_ls_number_reflns 6836
_refine_ls_number_restraints 0
_refine_ls_restrained_S_all 1.032
_refine_ls_R_factor_all 0.0456
_refine_ls_R_factor_gt 0.0412
_refine_ls_shift/su_max 0.000
_refine_ls_shift/su_mean 0.000
_refine_ls_structure_factor_coef Fsqd
_refine_ls_weighting_details 'w=1/[\s^2^(Fo^2^)+(0.0344P)^2^+0.9324P] where P=(Fo^2^+2Fc^2^)/3'
_refine_ls_weighting_scheme calc
_refine_ls_wR_factor_gt 0.0934
_refine_ls_wR_factor_ref 0.0960
_reflns_number_gt 6230
_reflns_number_total 6836
_reflns_threshold_expression 'I > 2\s(I)'
_cod_data_source_file ja0c12236_si_004.cif
_cod_data_source_block erk9641
_cod_database_code 4135522

loop_
_space_group_symop_operation_xyz
'x, y, z'
'-x, -y, -z'

loop_
_atom_site_type_symbol
_atom_site_label
_atom_site_fract_x
_atom_site_fract_y
_atom_site_fract_z
_atom_site_U_iso_or_equiv
_atom_site_adp_type
_atom_site_calc_flag
_atom_site_refinement_flags_adp
_atom_site_refinement_flags_occupancy
_atom_site_refinement_flags_posn
_atom_site_occupancy
_atom_site_disorder_assembly
_atom_site_disorder_group
N N1 0.13660(12) 0.41423(10) 0.19120(8) 0.0181(2) Uani d . . . 1 . .
H H1 0.0972(19) 0.4541(17) 0.1579(14) 0.031(5) Uiso d . . . 1 . .
N N2 0.30296(11) 0.20971(10) 0.01739(8) 0.0150(2) Uani d . . . 1 . .
B B1 0.27789(15) 0.27650(13) 0.18930(10) 0.0153(3) Uani d . . . 1 . .
C C1 0.21664(13) 0.26125(11) -0.02377(9) 0.0157(2) Uani d . . . 1 . .
C C2 0.16022(13) 0.32549(11) 0.03626(9) 0.0155(2) Uani d . . . 1 . .
C C3 0.19049(13) 0.34139(11) 0.14126(9) 0.0141(2) Uani d . . . 1 . .
C C4 0.33335(13) 0.21382(12) 0.11871(9) 0.0164(2) Uani d . . . 1 . .
H H4 0.3924 0.1746 0.1437 0.02 Uiso calc U . R 1 . .
C C11 0.18768(16) 0.24808(13) -0.13565(10) 0.0227(3) Uani d . . . 1 . .
H H11A 0.2349 0.3296 -0.1624 0.034 Uiso calc U . R 1 . .
H H11B 0.0861 0.2174 -0.154 0.034 Uiso calc U . R 1 . .
H H11C 0.2232 0.1887 -0.1632 0.034 Uiso calc U . R 1 . .
C C21 0.06662(15) 0.38362(13) -0.01186(10) 0.0215(3) Uani d . . . 1 . .
H H21A 0.1139 0.4748 -0.0023 0.032 Uiso calc U . R 1 . .
H H21B -0.0221 0.3554 0.0187 0.032 Uiso calc U . R 1 . .
H H21C 0.0475 0.3582 -0.0832 0.032 Uiso calc U . R 1 . .
C C31 0.31061(13) 0.26495(11) 0.30576(9) 0.0142(2) Uani d . . . 1 . .
C C32 0.44231(13) 0.33404(12) 0.35945(9) 0.0160(2) Uani d . . . 1 . .
C C33 0.47397(13) 0.31665(12) 0.45859(9) 0.0176(2) Uani d . . . 1 . .
H H33 0.5641 0.3653 0.4921 0.021 Uiso calc U . R 1 . .
C C34 0.37277(14) 0.22792(12) 0.50736(9) 0.0163(2) Uani d . . . 1 . .
C C35 0.24100(13) 0.15816(11) 0.45846(9) 0.0159(2) Uani d . . . 1 . .
H H35 0.1711 0.0979 0.4923 0.019 Uiso calc U . R 1 . .
C C36 0.21139(13) 0.17647(11) 0.35996(9) 0.0149(2) Uani d . . . 1 . .
C C37 0.55837(14) 0.42978(13) 0.30956(10) 0.0223(3) Uani d . . . 1 . .
F F1 0.62371(9) 0.37754(9) 0.25263(7) 0.0335(2) Uani d . . . 1 . .
F F2 0.51414(9) 0.49965(8) 0.25101(7) 0.0287(2) Uani d . . . 1 . .
F F3 0.65855(9) 0.51019(9) 0.37646(7) 0.0364(2) Uani d . . . 1 . .
C C38 0.40259(15) 0.20074(14) 0.61219(10) 0.0243(3) Uani d . . . 1 . .
F F4 0.52606(9) 0.28284(9) 0.65583(6) 0.0309(2) Uani d . . . 1 . .
F F5 0.30426(10) 0.20171(12) 0.66941(7) 0.0456(3) Uani d . . . 1 . .
F F6 0.40626(13) 0.08769(9) 0.61544(7) 0.0453(3) Uani d . . . 1 . .
C C39 0.06754(14) 0.09357(12) 0.30987(10) 0.0201(3) Uani d . . . 1 . .
F F7 -0.01472(9) 0.01928(9) 0.37414(7) 0.0335(2) Uani d . . . 1 . .
F F8 0.07356(9) 0.01708(8) 0.23604(7) 0.0312(2) Uani d . . . 1 . .
F F9 -0.00331(8) 0.15834(8) 0.27179(6) 0.02631(19) Uani d . . . 1 . .
O O1 0.08267(12) 0.61106(10) 0.24969(8) 0.0303(2) Uani d . . . 1 . .
O O2 0.16742(10) 0.61080(9) 0.40908(7) 0.0200(2) Uani d . . . 1 . .
C C41 0.17482(14) 0.45913(12) 0.29448(9) 0.0177(3) Uani d . . . 1 . .
H H41A 0.2773 0.4852 0.3109 0.021 Uiso calc U . R 1 . .
H H41B 0.1251 0.3916 0.3372 0.021 Uiso calc U . R 1 . .
C C42 0.13511(14) 0.56918(12) 0.31345(10) 0.0189(3) Uani d . . . 1 . .
C C43 0.13594(16) 0.71731(14) 0.44736(11) 0.0264(3) Uani d . . . 1 . .
C C44 0.2143(2) 0.83321(15) 0.39403(16) 0.0439(4) Uani d . . . 1 . .
H H44A 0.3134 0.8461 0.3948 0.066 Uiso calc U . R 1 . .
H H44B 0.2076 0.906 0.4278 0.066 Uiso calc U . R 1 . .
H H44C 0.1726 0.8223 0.325 0.066 Uiso calc U . R 1 . .
C C45 -0.02247(17) 0.67936(17) 0.43571(13) 0.0341(4) Uani d . . . 1 . .
H H45A -0.0561 0.6676 0.3648 0.051 Uiso calc U . R 1 . .
H H45B -0.0448 0.745 0.4676 0.051 Uiso calc U . R 1 . .
H H45C -0.0685 0.601 0.4672 0.051 Uiso calc U . R 1 . .
C C46 0.1907(2) 0.73265(19) 0.55672(13) 0.0417(4) Uani d . . . 1 . .
H H46A 0.1454 0.6534 0.5871 0.063 Uiso calc U . R 1 . .
H H46B 0.1692 0.7975 0.5908 0.063 Uiso calc U . R 1 . .
H H46C 0.2927 0.757 0.5627 0.063 Uiso calc U . R 1 . .
C C51 0.37263(14) 0.15164(12) -0.04431(9) 0.0166(2) Uani d . . . 1 . .
C C52 0.50295(14) 0.22745(13) -0.07386(10) 0.0205(3) Uani d . . . 1 . .
C C53 0.57125(16) 0.17043(15) -0.13012(11) 0.0274(3) Uani d . . . 1 . .
H H53 0.6604 0.2195 -0.1513 0.033 Uiso calc U . R 1 . .
C C54 0.51056(19) 0.04330(16) -0.15536(11) 0.0316(4) Uani d . . . 1 . .
H H54 0.5578 0.0059 -0.1943 0.038 Uiso calc U . R 1 . .
C C55 0.38162(19) -0.02979(14) -0.12441(11) 0.0298(3) Uani d . . . 1 . .
H H55 0.3416 -0.1171 -0.142 0.036 Uiso calc U . R 1 . .
C C56 0.30913(15) 0.02289(13) -0.06765(10) 0.0218(3) Uani d . . . 1 . .
C C57 0.56745(17) 0.36599(14) -0.04649(12) 0.0298(3) Uani d . . . 1 . .
H H57A 0.6518 0.405 -0.0812 0.045 Uiso calc U . R 1 . .
H H57B 0.593 0.3812 0.0255 0.045 Uiso calc U . R 1 . .
H H57C 0.4995 0.402 -0.066 0.045 Uiso calc U . R 1 . .
C C58 0.16917(17) -0.05560(14) -0.03317(12) 0.0303(3) Uani d . . . 1 . .
H H58A 0.1789 -0.0572 0.0394 0.045 Uiso calc U . R 1 . .
H H58B 0.1363 -0.1409 -0.0638 0.045 Uiso calc U . R 1 . .
H H58C 0.101 -0.0198 -0.0526 0.045 Uiso calc U . R 1 . .

loop_
_atom_site_aniso_label
_atom_site_aniso_U_11
_atom_site_aniso_U_22
_atom_site_aniso_U_33
_atom_site_aniso_U_12
_atom_site_aniso_U_13
_atom_site_aniso_U_23
N1 0.0229(6) 0.0209(5) 0.0154(5) 0.0143(5) 0.0004(4) 0.0010(4)
N2 0.0185(5) 0.0150(5) 0.0133(5) 0.0083(4) 0.0028(4) 0.0011(4)
B1 0.0155(6) 0.0159(6) 0.0140(6) 0.0057(5) 0.0016(5) 0.0026(5)
C1 0.0176(6) 0.0153(6) 0.0143(6) 0.0066(5) 0.0011(5) 0.0026(4)
C2 0.0163(6) 0.0147(6) 0.0164(6) 0.0071(5) 0.0003(5) 0.0029(4)
C3 0.0140(5) 0.0126(5) 0.0156(6) 0.0047(4) 0.0029(4) 0.0017(4)
C4 0.0192(6) 0.0174(6) 0.0146(6) 0.0094(5) 0.0010(5) 0.0044(5)
C11 0.0310(7) 0.0280(7) 0.0140(6) 0.0177(6) -0.0005(5) 0.0008(5)
C21 0.0260(7) 0.0263(7) 0.0179(6) 0.0172(6) -0.0014(5) 0.0012(5)
C31 0.0176(6) 0.0144(5) 0.0141(5) 0.0099(5) 0.0029(5) 0.0015(4)
C32 0.0167(6) 0.0173(6) 0.0159(6) 0.0082(5) 0.0042(5) 0.0028(5)
C33 0.0165(6) 0.0200(6) 0.0161(6) 0.0075(5) 0.0003(5) 0.0003(5)
C34 0.0203(6) 0.0184(6) 0.0124(5) 0.0099(5) 0.0022(5) 0.0004(4)
C35 0.0187(6) 0.0150(6) 0.0154(6) 0.0077(5) 0.0050(5) 0.0019(4)
C36 0.0162(6) 0.0141(5) 0.0154(6) 0.0072(5) 0.0013(5) 0.0002(4)
C37 0.0168(6) 0.0264(7) 0.0208(6) 0.0053(5) 0.0013(5) 0.0057(5)
F1 0.0254(4) 0.0460(5) 0.0343(5) 0.0165(4) 0.0166(4) 0.0117(4)
F2 0.0246(4) 0.0252(4) 0.0319(5) 0.0043(3) 0.0024(4) 0.0146(4)
F3 0.0238(4) 0.0369(5) 0.0287(5) -0.0084(4) -0.0034(4) 0.0066(4)
C38 0.0261(7) 0.0278(7) 0.0145(6) 0.0059(6) 0.0006(5) 0.0029(5)
F4 0.0286(4) 0.0382(5) 0.0167(4) 0.0049(4) -0.0058(3) 0.0024(3)
F5 0.0323(5) 0.0814(8) 0.0154(4) 0.0133(5) 0.0087(4) 0.0072(5)
F6 0.0719(7) 0.0299(5) 0.0281(5) 0.0169(5) -0.0150(5) 0.0089(4)
C39 0.0195(6) 0.0188(6) 0.0183(6) 0.0037(5) 0.0013(5) 0.0033(5)
F7 0.0224(4) 0.0345(5) 0.0286(5) -0.0051(4) 0.0000(4) 0.0137(4)
F8 0.0314(5) 0.0241(4) 0.0300(5) 0.0047(4) -0.0035(4) -0.0097(4)
F9 0.0173(4) 0.0294(4) 0.0306(4) 0.0081(3) -0.0026(3) 0.0069(3)
O1 0.0461(7) 0.0332(6) 0.0236(5) 0.0294(5) -0.0006(5) 0.0010(4)
O2 0.0232(5) 0.0202(5) 0.0207(5) 0.0135(4) 0.0009(4) -0.0040(4)
C41 0.0225(6) 0.0182(6) 0.0159(6) 0.0119(5) 0.0021(5) 0.0001(5)
C42 0.0202(6) 0.0185(6) 0.0204(6) 0.0099(5) 0.0036(5) 0.0005(5)
C43 0.0269(7) 0.0243(7) 0.0332(8) 0.0172(6) -0.0005(6) -0.0106(6)
C44 0.0460(10) 0.0198(7) 0.0685(13) 0.0162(7) 0.0085(9) -0.0050(8)
C45 0.0294(8) 0.0447(9) 0.0358(8) 0.0245(7) 0.0011(7) -0.0108(7)
C46 0.0427(10) 0.0529(11) 0.0376(9) 0.0324(9) -0.0104(8) -0.0249(8)
C51 0.0229(6) 0.0196(6) 0.0120(5) 0.0133(5) 0.0024(5) 0.0024(5)
C52 0.0238(7) 0.0255(7) 0.0159(6) 0.0131(6) 0.0038(5) 0.0061(5)
C53 0.0313(8) 0.0408(8) 0.0213(7) 0.0238(7) 0.0105(6) 0.0124(6)
C54 0.0511(10) 0.0435(9) 0.0197(7) 0.0376(8) 0.0114(7) 0.0077(6)
C55 0.0520(10) 0.0247(7) 0.0211(7) 0.0247(7) 0.0020(7) -0.0002(6)
C56 0.0310(7) 0.0196(6) 0.0171(6) 0.0128(6) 0.0008(5) 0.0016(5)
C57 0.0287(8) 0.0259(7) 0.0317(8) 0.0061(6) 0.0090(6) 0.0065(6)
C58 0.0346(8) 0.0201(7) 0.0304(8) 0.0050(6) 0.0027(6) 0.0001(6)

loop_
_atom_type_symbol
_atom_type_description
_atom_type_scat_dispersion_real
_atom_type_scat_dispersion_imag
_atom_type_scat_source
C C 0.0033 0.0016 'International Tables Vol C Tables 4.2.6.8 and 6.1.1.4'
H H 0.0000 0.0000 'International Tables Vol C Tables 4.2.6.8 and 6.1.1.4'
B B 0.0013 0.0007 'International Tables Vol C Tables 4.2.6.8 and 6.1.1.4'
N N 0.0061 0.0033 'International Tables Vol C Tables 4.2.6.8 and 6.1.1.4'
O O 0.0106 0.0060 'International Tables Vol C Tables 4.2.6.8 and 6.1.1.4'
F F 0.0171 0.0103 'International Tables Vol C Tables 4.2.6.8 and 6.1.1.4'

loop_
_geom_angle_atom_site_label_1
_geom_angle_atom_site_label_2
_geom_angle_atom_site_label_3
_geom_angle_site_symmetry_1
_geom_angle_site_symmetry_3
_geom_angle
_geom_angle_publ_flag
C3 N1 C41 . . 124.83(11) ?
C3 N1 H1 . . 119.0(12) ?
C41 N1 H1 . . 113.7(12) ?
C1 N2 C4 . . 122.13(10) ?
C1 N2 C51 . . 121.31(10) ?
C4 N2 C51 . . 116.51(10) ?
C4 B1 C3 . . 114.52(11) ?
C4 B1 C31 . . 117.43(11) ?
C3 B1 C31 . . 128.00(11) ?
N2 C1 C2 . . 120.45(11) ?
N2 C1 C11 . . 117.53(11) ?
C2 C1 C11 . . 122.01(11) ?
C1 C2 C3 . . 122.25(11) ?
C1 C2 C21 . . 119.19(11) ?
C3 C2 C21 . . 118.54(11) ?
N1 C3 C2 . . 116.53(11) ?
N1 C3 B1 . . 125.41(11) ?
C2 C3 B1 . . 118.05(11) ?
N2 C4 B1 . . 122.31(11) ?
N2 C4 H4 . . 118.8 ?
B1 C4 H4 . . 118.8 ?
C1 C11 H11A . . 109.5 ?
C1 C11 H11B . . 109.5 ?
H11A C11 H11B . . 109.5 ?
C1 C11 H11C . . 109.5 ?
H11A C11 H11C . . 109.5 ?
H11B C11 H11C . . 109.5 ?
C2 C21 H21A . . 109.5 ?
C2 C21 H21B . . 109.5 ?
H21A C21 H21B . . 109.5 ?
C2 C21 H21C . . 109.5 ?
H21A C21 H21C . . 109.5 ?
H21B C21 H21C . . 109.5 ?
C32 C31 C36 . . 115.00(11) ?
C32 C31 B1 . . 123.14(11) ?
C36 C31 B1 . . 121.68(11) ?
C33 C32 C31 . . 123.01(12) ?
C33 C32 C37 . . 116.73(11) ?
C31 C32 C37 . . 120.25(11) ?
C34 C33 C32 . . 119.26(12) ?
C34 C33 H33 . . 120.4 ?
C32 C33 H33 . . 120.4 ?
C33 C34 C35 . . 120.17(11) ?
C33 C34 C38 . . 121.74(12) ?
C35 C34 C38 . . 118.05(12) ?
C34 C35 C36 . . 119.82(12) ?
C34 C35 H35 . . 120.1 ?
C36 C35 H35 . . 120.1 ?
C35 C36 C31 . . 122.74(11) ?
C35 C36 C39 . . 117.06(11) ?
C31 C36 C39 . . 120.17(11) ?
F2 C37 F1 . . 106.59(11) ?
F2 C37 F3 . . 106.10(11) ?
F1 C37 F3 . . 106.12(11) ?
F2 C37 C32 . . 113.52(11) ?
F1 C37 C32 . . 112.37(11) ?
F3 C37 C32 . . 111.62(11) ?
F5 C38 F4 . . 107.05(11) ?
F5 C38 F6 . . 106.82(12) ?
F4 C38 F6 . . 106.73(12) ?
F5 C38 C34 . . 111.92(12) ?
F4 C38 C34 . . 112.84(11) ?
F6 C38 C34 . . 111.12(11) ?
F8 C39 F9 . . 107.25(11) ?
F8 C39 F7 . . 106.03(11) ?
F9 C39 F7 . . 105.89(11) ?
F8 C39 C36 . . 112.53(11) ?
F9 C39 C36 . . 112.90(11) ?
F7 C39 C36 . . 111.75(11) ?
C42 O2 C43 . . 120.60(10) ?
N1 C41 C42 . . 109.16(10) ?
N1 C41 H41A . . 109.8 ?
C42 C41 H41A . . 109.8 ?
N1 C41 H41B . . 109.8 ?
C42 C41 H41B . . 109.8 ?
H41A C41 H41B . . 108.3 ?
O1 C42 O2 . . 126.34(12) ?
O1 C42 C41 . . 123.56(12) ?
O2 C42 C41 . . 110.10(11) ?
O2 C43 C44 . . 110.03(12) ?
O2 C43 C46 . . 102.44(11) ?
C44 C43 C46 . . 111.58(15) ?
O2 C43 C45 . . 108.93(11) ?
C44 C43 C45 . . 112.68(14) ?
C46 C43 C45 . . 110.67(14) ?
C43 C44 H44A . . 109.5 ?
C43 C44 H44B . . 109.5 ?
H44A C44 H44B . . 109.5 ?
C43 C44 H44C . . 109.5 ?
H44A C44 H44C . . 109.5 ?
H44B C44 H44C . . 109.5 ?
C43 C45 H45A . . 109.5 ?
C43 C45 H45B . . 109.5 ?
H45A C45 H45B . . 109.5 ?
C43 C45 H45C . . 109.5 ?
H45A C45 H45C . . 109.5 ?
H45B C45 H45C . . 109.5 ?
C43 C46 H46A . . 109.5 ?
C43 C46 H46B . . 109.5 ?
H46A C46 H46B . . 109.5 ?
C43 C46 H46C . . 109.5 ?
H46A C46 H46C . . 109.5 ?
H46B C46 H46C . . 109.5 ?
C52 C51 C56 . . 123.18(12) ?
C52 C51 N2 . . 117.92(11) ?
C56 C51 N2 . . 118.84(12) ?
C51 C52 C53 . . 117.60(13) ?
C51 C52 C57 . . 121.22(12) ?
C53 C52 C57 . . 121.18(13) ?
C54 C53 C52 . . 120.66(14) ?
C54 C53 H53 . . 119.7 ?
C52 C53 H53 . . 119.7 ?
C53 C54 C55 . . 120.50(13) ?
C53 C54 H54 . . 119.7 ?
C55 C54 H54 . . 119.7 ?
C54 C55 C56 . . 121.01(14) ?
C54 C55 H55 . . 119.5 ?
C56 C55 H55 . . 119.5 ?
C51 C56 C55 . . 117.04(13) ?
C51 C56 C58 . . 121.41(12) ?
C55 C56 C58 . . 121.54(13) ?
C52 C57 H57A . . 109.5 ?
C52 C57 H57B . . 109.5 ?
H57A C57 H57B . . 109.5 ?
C52 C57 H57C . . 109.5 ?
H57A C57 H57C . . 109.5 ?
H57B C57 H57C . . 109.5 ?
C56 C58 H58A . . 109.5 ?
C56 C58 H58B . . 109.5 ?
H58A C58 H58B . . 109.5 ?
C56 C58 H58C . . 109.5 ?
H58A C58 H58C . . 109.5 ?
H58B C58 H58C . . 109.5 ?

loop_
_geom_bond_atom_site_label_1
_geom_bond_atom_site_label_2
_geom_bond_site_symmetry_2
_geom_bond_distance
_geom_bond_publ_flag
N1 C3 . 1.3736(16) ?
N1 C41 . 1.4419(16) ?
N1 H1 . 0.852(19) ?
N2 C1 . 1.3616(16) ?
N2 C4 . 1.3764(16) ?
N2 C51 . 1.4563(15) ?
B1 C4 . 1.4651(18) ?
B1 C3 . 1.5209(18) ?
B1 C31 . 1.6068(18) ?
C1 C2 . 1.3936(17) ?
C1 C11 . 1.5093(17) ?
C2 C3 . 1.4193(17) ?
C2 C21 . 1.5134(16) ?
C4 H4 . 0.95 ?
C11 H11A . 0.98 ?
C11 H11B . 0.98 ?
C11 H11C . 0.98 ?
C21 H21A . 0.98 ?
C21 H21B . 0.98 ?
C21 H21C . 0.98 ?
C31 C32 . 1.4098(17) ?
C31 C36 . 1.4134(17) ?
C32 C33 . 1.3965(17) ?
C32 C37 . 1.5084(18) ?
C33 C34 . 1.3822(18) ?
C33 H33 . 0.95 ?
C34 C35 . 1.3857(18) ?
C34 C38 . 1.4994(17) ?
C35 C36 . 1.3869(17) ?
C35 H35 . 0.95 ?
C36 C39 . 1.5129(17) ?
C37 F2 . 1.3389(16) ?
C37 F1 . 1.3416(17) ?
C37 F3 . 1.3443(16) ?
C38 F5 . 1.3319(17) ?
C38 F4 . 1.3371(16) ?
C38 F6 . 1.3384(18) ?
C39 F8 . 1.3368(16) ?
C39 F9 . 1.3385(15) ?
C39 F7 . 1.3496(15) ?
O1 C42 . 1.2039(16) ?
O2 C42 . 1.3337(16) ?
O2 C43 . 1.4913(15) ?
C41 C42 . 1.5169(17) ?
C41 H41A . 0.99 ?
C41 H41B . 0.99 ?
C43 C44 . 1.518(2) ?
C43 C46 . 1.521(2) ?
C43 C45 . 1.522(2) ?
C44 H44A . 0.98 ?
C44 H44B . 0.98 ?
C44 H44C . 0.98 ?
C45 H45A . 0.98 ?
C45 H45B . 0.98 ?
C45 H45C . 0.98 ?
C46 H46A . 0.98 ?
C46 H46B . 0.98 ?
C46 H46C . 0.98 ?
C51 C52 . 1.3935(19) ?
C51 C56 . 1.3952(18) ?
C52 C53 . 1.3951(19) ?
C52 C57 . 1.506(2) ?
C53 C54 . 1.382(2) ?
C53 H53 . 0.95 ?
C54 C55 . 1.382(2) ?
C54 H54 . 0.95 ?
C55 C56 . 1.399(2) ?
C55 H55 . 0.95 ?
C56 C58 . 1.503(2) ?
C57 H57A . 0.98 ?
C57 H57B . 0.98 ?
C57 H57C . 0.98 ?
C58 H58A . 0.98 ?
C58 H58B . 0.98 ?
C58 H58C . 0.98 ?

loop_
_geom_torsion_atom_site_label_1
_geom_torsion_atom_site_label_2
_geom_torsion_atom_site_label_3
_geom_torsion_atom_site_label_4
_geom_torsion_site_symmetry_1
_geom_torsion_site_symmetry_2
_geom_torsion_site_symmetry_3
_geom_torsion_site_symmetry_4
_geom_torsion
_geom_torsion_publ_flag
C4 N2 C1 C2 . . . . 2.79(18) ?
C51 N2 C1 C2 . . . . -174.64(11) ?
C4 N2 C1 C11 . . . . -178.39(12) ?
C51 N2 C1 C11 . . . . 4.19(18) ?
N2 C1 C2 C3 . . . . 0.70(19) ?
C11 C1 C2 C3 . . . . -178.06(12) ?
N2 C1 C2 C21 . . . . 178.97(12) ?
C11 C1 C2 C21 . . . . 0.20(19) ?
C41 N1 C3 C2 . . . . -168.78(12) ?
C41 N1 C3 B1 . . . . 11.7(2) ?
C1 C2 C3 N1 . . . . 175.40(11) ?
C21 C2 C3 N1 . . . . -2.87(17) ?
C1 C2 C3 B1 . . . . -5.08(18) ?
C21 C2 C3 B1 . . . . 176.64(11) ?
C4 B1 C3 N1 . . . . -174.67(12) ?
C31 B1 C3 N1 . . . . 7.8(2) ?
C4 B1 C3 C2 . . . . 5.86(17) ?
C31 B1 C3 C2 . . . . -171.70(12) ?
C1 N2 C4 B1 . . . . -1.53(19) ?
C51 N2 C4 B1 . . . . 176.01(12) ?
C3 B1 C4 N2 . . . . -2.79(18) ?
C31 B1 C4 N2 . . . . 175.05(11) ?
C4 B1 C31 C32 . . . . 76.63(16) ?
C3 B1 C31 C32 . . . . -105.87(15) ?
C4 B1 C31 C36 . . . . -98.21(14) ?
C3 B1 C31 C36 . . . . 79.29(17) ?
C36 C31 C32 C33 . . . . 0.42(17) ?
B1 C31 C32 C33 . . . . -174.74(11) ?
C36 C31 C32 C37 . . . . 178.83(11) ?
B1 C31 C32 C37 . . . . 3.67(18) ?
C31 C32 C33 C34 . . . . 0.07(19) ?
C37 C32 C33 C34 . . . . -178.40(12) ?
C32 C33 C34 C35 . . . . -0.69(18) ?
C32 C33 C34 C38 . . . . 177.09(12) ?
C33 C34 C35 C36 . . . . 0.80(18) ?
C38 C34 C35 C36 . . . . -177.06(11) ?
C34 C35 C36 C31 . . . . -0.29(18) ?
C34 C35 C36 C39 . . . . 177.59(11) ?
C32 C31 C36 C35 . . . . -0.30(17) ?
B1 C31 C36 C35 . . . . 174.94(11) ?
C32 C31 C36 C39 . . . . -178.12(11) ?
B1 C31 C36 C39 . . . . -2.89(17) ?
C33 C32 C37 F2 . . . . -139.48(12) ?
C31 C32 C37 F2 . . . . 42.01(17) ?
C33 C32 C37 F1 . . . . 99.46(14) ?
C31 C32 C37 F1 . . . . -79.05(15) ?
C33 C32 C37 F3 . . . . -19.62(17) ?
C31 C32 C37 F3 . . . . 161.87(11) ?
C33 C34 C38 F5 . . . . 130.42(13) ?
C35 C34 C38 F5 . . . . -51.75(17) ?
C33 C34 C38 F4 . . . . 9.59(19) ?
C35 C34 C38 F4 . . . . -172.58(11) ?
C33 C34 C38 F6 . . . . -110.25(14) ?
C35 C34 C38 F6 . . . . 67.58(16) ?
C35 C36 C39 F8 . . . . -114.33(13) ?
C31 C36 C39 F8 . . . . 63.61(15) ?
C35 C36 C39 F9 . . . . 124.09(12) ?
C31 C36 C39 F9 . . . . -57.97(15) ?
C35 C36 C39 F7 . . . . 4.84(16) ?
C31 C36 C39 F7 . . . . -177.21(11) ?
C3 N1 C41 C42 . . . . 160.66(12) ?
C43 O2 C42 O1 . . . . 1.6(2) ?
C43 O2 C42 C41 . . . . -178.73(11) ?
N1 C41 C42 O1 . . . . -1.36(19) ?
N1 C41 C42 O2 . . . . 178.93(11) ?
C42 O2 C43 C44 . . . . -60.69(17) ?
C42 O2 C43 C46 . . . . -179.46(13) ?
C42 O2 C43 C45 . . . . 63.29(17) ?
C1 N2 C51 C52 . . . . 88.08(15) ?
C4 N2 C51 C52 . . . . -89.49(14) ?
C1 N2 C51 C56 . . . . -94.44(15) ?
C4 N2 C51 C56 . . . . 88.00(14) ?
C56 C51 C52 C53 . . . . 0.51(19) ?
N2 C51 C52 C53 . . . . 177.87(11) ?
C56 C51 C52 C57 . . . . -179.77(13) ?
N2 C51 C52 C57 . . . . -2.40(18) ?
C51 C52 C53 C54 . . . . 0.2(2) ?
C57 C52 C53 C54 . . . . -179.56(14) ?
C52 C53 C54 C55 . . . . -0.6(2) ?
C53 C54 C55 C56 . . . . 0.5(2) ?
C52 C51 C56 C55 . . . . -0.67(19) ?
N2 C51 C56 C55 . . . . -178.02(12) ?
C52 C51 C56 C58 . . . . 179.25(13) ?
N2 C51 C56 C58 . . . . 1.90(19) ?
C54 C55 C56 C51 . . . . 0.2(2) ?
C54 C55 C56 C58 . . . . -179.74(14) ?
